data_2100671
loop_
_publ_author_name
'Budzianowski, Armand'
'Olejniczak, Anna'
'Katrusiak, Andrzej'

_publ_contact_author_address
;Faculty of Crystal Chemistry,
Adam Mickiewicz University,
Grunwaldzka 6, 60-780 Poznan
Poland
;
_publ_contact_author_email katran@amu.edu.pl
_publ_contact_author_fax +48(61)8658008
_publ_contact_author_name 'Andrzej Katrusiak'
_publ_contact_author_phone +48(61)8291443
_publ_section_title
;
 Competing hydrogen-bonding patterns and phase transitions of
 1,2-diaminoethane at varied temperature and pressure
;
_journal_coeditor_code AV5066
_journal_date_accepted 2006-07-31
_journal_date_recd_electronic 2006-05-22
_journal_issue 6
_journal_name_full 'Acta Crystallographica Section B'
_journal_page_first 1078
_journal_page_last 1089
_journal_paper_category FA
_journal_paper_doi 10.1107/S010876810602982X
_journal_volume 62
_journal_year 2006
_chemical_formula_moiety 'C2 H8 N2'
_chemical_formula_sum 'C2 H8 N2'
_chemical_formula_weight 60.10
_chemical_melting_point 284.29
_chemical_name_common ethylenediamine
_chemical_name_systematic
;
1,2-diaminoethane phase II
;
_space_group_IT_number 14
_symmetry_cell_setting monoclinic
_symmetry_space_group_name_Hall '-P 2ybc'
_symmetry_space_group_name_H-M 'P 1 21/c 1'
_atom_sites_solution_hydrogens geom
_atom_sites_solution_primary direct
_atom_sites_solution_secondary difmap
_audit_creation_method SHELXL-97
_cell_angle_alpha 90.00
_cell_angle_beta 111.6(4)
_cell_angle_gamma 90.00
_cell_formula_units_Z 2
_cell_length_a 5.10(3)
_cell_length_b 5.212(2)
_cell_length_c 7.262(12)
_cell_measurement_pressure 0.20(5)E6
_cell_measurement_reflns_used 794
_cell_measurement_temperature 296(2)
_cell_measurement_theta_max 29.26
_cell_measurement_theta_min 4.94
_cell_volume 179.5(12)
_computing_cell_refinement 'CrysAlis (Oxford Diffraction, 2002)'
_computing_data_collection 'CrysAlis (Oxford Diffraction, 2002)'
_computing_data_reduction 'CrysAlis (Oxford Diffraction, 2002)'
_computing_molecular_graphics
;X-Seed (Barbour, 2001)
and POV-Ray (Persistence of Vision, 2004)
;
_computing_publication_material 'SHELXL-97 (Sheldrick, 1997)'
_computing_structure_refinement 'SHELXL-97 (Sheldrick, 1997)'
_computing_structure_solution 'SHELXS-97 (Sheldrick, 1997)'
_diffrn_ambient_temperature 296(2)
_diffrn_detector_area_resol_mean 16.4
_diffrn_measured_fraction_theta_full 0.293
_diffrn_measured_fraction_theta_max 0.293
_diffrn_measurement_device_type 'Kuma KM4CCD \k geometry'
_diffrn_measurement_method
;HP omega scans - for more details see:
A. Budzianowski, A. Katrusiak in High-Pressure Crystallography
(Eds.: A. Katrusiak, P. F. McMillan),
Dordrecht: Kluwer Acad. Publ., 2004 pp.157-168
;
_diffrn_radiation_monochromator graphite
_diffrn_radiation_source 'fine-focus sealed tube'
_diffrn_radiation_type MoK\a
_diffrn_radiation_wavelength 0.71073
_diffrn_reflns_av_R_equivalents 0.0969
_diffrn_reflns_av_sigmaI/netI 0.0428
_diffrn_reflns_limit_h_max 3
_diffrn_reflns_limit_h_min -3
_diffrn_reflns_limit_k_max 7
_diffrn_reflns_limit_k_min -7
_diffrn_reflns_limit_l_max 9
_diffrn_reflns_limit_l_min -9
_diffrn_reflns_number 1272
_diffrn_reflns_theta_full 29.26
_diffrn_reflns_theta_max 29.26
_diffrn_reflns_theta_min 4.94
_exptl_absorpt_coefficient_mu 0.075
_exptl_absorpt_correction_T_max 0.89
_exptl_absorpt_correction_T_min 0.47
_exptl_absorpt_correction_type integration
_exptl_absorpt_process_details
;
Katrusiak, A. (2003). REDSHADE - Program for correcting
reflections intensities for DAC absorption, gasket shadowing
and sample crystal absorption. Adam Mickiewicz University, Pozna\'n.
Katrusiak, A. (2004). Z. Kristallogr. 219, 461-467
;
_exptl_crystal_colour colourless
_exptl_crystal_density_diffrn 1.113
_exptl_crystal_density_method 'not measured'
_exptl_crystal_F_000 68
_exptl_crystal_size_max 0.42
_exptl_crystal_size_mid 0.42
_exptl_crystal_size_min 0.11
_refine_diff_density_max 0.095
_refine_diff_density_min -0.087
_refine_ls_extinction_coef 10.4(13)
_refine_ls_extinction_expression Fc^*^=kFc[1+0.001xFc^2^\l^3^/sin(2\q)]^-1/4^
_refine_ls_extinction_method SHELXL
_refine_ls_goodness_of_fit_ref 1.096
_refine_ls_hydrogen_treatment constr
_refine_ls_matrix_type full
_refine_ls_number_parameters 25
_refine_ls_number_reflns 141
_refine_ls_number_restraints 0
_refine_ls_restrained_S_all 1.096
_refine_ls_R_factor_all 0.0681
_refine_ls_R_factor_gt 0.0552
_refine_ls_shift/su_max 0.000
_refine_ls_shift/su_mean 0.000
_refine_ls_structure_factor_coef Fsqd
_refine_ls_weighting_details 'calc w=1/[\s^2^(Fo^2^)+(0.0185P)^2^+0.1484P] where P=(Fo^2^+2Fc^2^)/3'
_refine_ls_weighting_scheme calc
_refine_ls_wR_factor_gt 0.0966
_refine_ls_wR_factor_ref 0.1036
_reflns_number_gt 125
_reflns_number_total 141
_reflns_threshold_expression >2sigma(I)
_cod_data_source_file av5066.cif
_cod_data_source_block DAE02G
_cod_depositor_comments
;
The following automatic conversions were performed:
'_symmetry_cell_setting' value 'Monoclinic' changed to 'monoclinic'
according to '/home/saulius/struct/CIF-dictionaries/cif_core.dic'
dictionary named 'cif_core.dic' version 2.4.1 from 2010-06-29.

Automatic conversion script
Id: cif_fix_enum 1527 2010-12-29 10:47:43Z saulius 

The following automatic conversions were performed:

'_symmetry_cell_setting' value 'Monoclinic' changed to 'monoclinic'
according to /home/saulius/struct/CIF-dictionaries/cif_core.dic
dictionary named 'cif_core.dic' version 2.4.1 from 2010-06-29.

Automatic conversion script
Id: cif_fix_values 1715 2011-07-08 13:25:40Z adriana 
;
_cod_original_sg_symbol_H-M 'P 2(1)/c'
_cod_database_code 2100671

loop_
_symmetry_equiv_pos_as_xyz
'x, y, z'
'-x, y+1/2, -z+1/2'
'-x, -y, -z'
'x, -y-1/2, z-1/2'

loop_
_atom_site_type_symbol
_atom_site_label
_atom_site_fract_x
_atom_site_fract_y
_atom_site_fract_z
_atom_site_U_iso_or_equiv
_atom_site_adp_type
_atom_site_calc_flag
_atom_site_refinement_flags
_atom_site_occupancy
N N1 0.824(3) 0.7076(8) 0.6248(9) 0.060(9) Uani d G 1
H H1 0.9058 0.7499 0.5280 0.072 Uiso d G 1
H H2 0.9338 0.5602 0.6780 0.072 Uiso d G 1
C C1 0.536(3) 0.6165(8) 0.5673(10) 0.067(10) Uani d . 1
H H3 0.4094 0.7550 0.5009 0.046(16) Uiso calc R 1
H H4 0.5008 0.5752 0.6864 0.030(9) Uiso calc R 1

loop_
_atom_site_aniso_label
_atom_site_aniso_U_11
_atom_site_aniso_U_22
_atom_site_aniso_U_33
_atom_site_aniso_U_12
_atom_site_aniso_U_13
_atom_site_aniso_U_23
N1 0.09(3) 0.038(2) 0.049(5) -0.004(5) 0.026(11) -0.006(2)
C1 0.14(3) 0.026(2) 0.049(5) 0.004(5) 0.053(12) 0.000(2)

loop_
_atom_type_symbol
_atom_type_description
_atom_type_scat_dispersion_real
_atom_type_scat_dispersion_imag
_atom_type_scat_source
C C 0.0033 0.0016 'International Tables Vol C Tables 4.2.6.8 and 6.1.1.4'
H H 0.0000 0.0000 'International Tables Vol C Tables 4.2.6.8 and 6.1.1.4'
N N 0.0061 0.0033 'International Tables Vol C Tables 4.2.6.8 and 6.1.1.4'

loop_
_geom_angle_atom_site_label_1
_geom_angle_atom_site_label_2
_geom_angle_atom_site_label_3
_geom_angle_site_symmetry_1
_geom_angle_site_symmetry_3
_geom_angle
C1 N1 H1 . . 121.9
C1 N1 H2 . . 103.6
H1 N1 H2 . . 97.8
N1 C1 C1 . 3_666 115.2(14)
N1 C1 H3 . . 108.5
C1 C1 H3 3_666 . 108.5
N1 C1 H4 . . 108.5
C1 C1 H4 3_666 . 108.5
H3 C1 H4 . . 107.5

loop_
_geom_bond_atom_site_label_1
_geom_bond_atom_site_label_2
_geom_bond_site_symmetry_2
_geom_bond_distance
N1 C1 . 1.45(2)
N1 H1 . 0.9644
N1 H2 . 0.9443
C1 C1 3_666 1.517(10)
C1 H3 . 0.9700
C1 H4 . 0.9700
